data_7216137
loop_
_publ_author_name
'Lorbach, Andreas'
'Maverick, Emily'
'Carreras, Abel'
'Alemany, Pere'
'Wu, Guang'
'Garcia-Garibay, Miguel A'
'Bazan, Guillermo C.'

_publ_section_title
;
 A fullerene-carbene adduct as a crystalline molecular rotor: remarkable
 behavior of a spherically-shaped rotator.
;
_journal_issue 25
_journal_name_full 'Physical chemistry chemical physics : PCCP'
_journal_page_first 12980
_journal_page_last 12986
_journal_paper_doi 10.1039/c4cp01036a
_journal_volume 16
_journal_year 2014
_chemical_formula_moiety 'C87 H36 N2'
_chemical_formula_sum 'C87 H36 N2'
_chemical_formula_weight 1109.18
_chemical_melting_point 'Decomposition >500 C'
_chemical_name_common IDipp-C60
_chemical_name_systematic
; 
 1,3-bis(diisopropylphenyl)imidazol-2-ylidene-C60 adduct 
;
_space_group_IT_number 62
_symmetry_cell_setting orthorhombic
_symmetry_space_group_name_Hall '-P 2ac 2n'
_symmetry_space_group_name_H-M 'P n m a'
_atom_sites_solution_hydrogens geom
_atom_sites_solution_primary direct
_atom_sites_solution_secondary difmap
_audit_creation_method SHELXL-97
_cell_angle_alpha 90.00
_cell_angle_beta 90.00
_cell_angle_gamma 90.00
_cell_formula_units_Z 4
_cell_length_a 18.7596(17)
_cell_length_b 18.3558(13)
_cell_length_c 14.9944(15)
_cell_measurement_temperature 380(2)
_cell_volume 5163.3(8)
_computing_cell_refinement 'Bruker SAINT'
_computing_data_collection 'Bruker APEX2'
_computing_data_reduction 'Bruker SAINT'
_computing_molecular_graphics 'Bruker SHELXTL'
_computing_publication_material 'Bruker SHELXTL'
_computing_structure_refinement 'SHELXL-97 (Sheldrick, 2008)'
_computing_structure_solution 'SHELXS-97 (Sheldrick, 2008)'
_diffrn_ambient_temperature 380(2)
_diffrn_measured_fraction_theta_full 0.969
_diffrn_measured_fraction_theta_max 0.969
_diffrn_measurement_device_type 'Bruker Kappa APEX II'
_diffrn_measurement_method 'Omega scan'
_diffrn_radiation_monochromator graphite
_diffrn_radiation_source 'fine-focus sealed tube'
_diffrn_radiation_type MoK\a
_diffrn_radiation_wavelength 0.71073
_diffrn_reflns_av_R_equivalents 0.0418
_diffrn_reflns_av_sigmaI/netI 0.0406
_diffrn_reflns_limit_h_max 24
_diffrn_reflns_limit_h_min -10
_diffrn_reflns_limit_k_max 23
_diffrn_reflns_limit_k_min -24
_diffrn_reflns_limit_l_max 13
_diffrn_reflns_limit_l_min -20
_diffrn_reflns_number 18139
_diffrn_reflns_theta_full 28.33
_diffrn_reflns_theta_max 28.33
_diffrn_reflns_theta_min 1.74
_exptl_absorpt_coefficient_mu 0.082
_exptl_absorpt_correction_T_max 0.7457
_exptl_absorpt_correction_T_min 0.6780
_exptl_absorpt_correction_type multi-scan
_exptl_absorpt_process_details sadabs
_exptl_crystal_colour black
_exptl_crystal_density_diffrn 1.427
_exptl_crystal_density_method 'not measured'
_exptl_crystal_description block
_exptl_crystal_F_000 2288
_exptl_crystal_size_max 0.30
_exptl_crystal_size_mid 0.20
_exptl_crystal_size_min 0.10
_refine_diff_density_max 0.724
_refine_diff_density_min -0.268
_refine_diff_density_rms 0.051
_refine_ls_extinction_method none
_refine_ls_goodness_of_fit_ref 1.047
_refine_ls_hydrogen_treatment constr
_refine_ls_matrix_type full
_refine_ls_number_parameters 413
_refine_ls_number_reflns 6419
_refine_ls_number_restraints 0
_refine_ls_restrained_S_all 1.047
_refine_ls_R_factor_all 0.1487
_refine_ls_R_factor_gt 0.0796
_refine_ls_shift/su_max 0.002
_refine_ls_shift/su_mean 0.000
_refine_ls_structure_factor_coef Fsqd
_refine_ls_weighting_details 'calc w=1/[\s^2^(Fo^2^)+(0.1408P)^2^+2.1023P] where P=(Fo^2^+2Fc^2^)/3'
_refine_ls_weighting_scheme calc
_refine_ls_wR_factor_gt 0.2336
_refine_ls_wR_factor_ref 0.2915
_reflns_number_gt 3173
_reflns_number_total 6419
_reflns_threshold_expression >2sigma(I)
_cod_data_source_file c4cp01036a4.cif
_cod_data_source_block 380k
_cod_depositor_comments
;
The following automatic conversions were performed:

'_symmetry_cell_setting' value 'Orthorhombic' changed to
'orthorhombic' according to
/usr/data/users/saulius/crontab/automatic-downloads/rss-feeds/RSC/lib/dictionaries/cif_core.dic
dictionary named 'cif_core.dic' version 2.4.2 from 2011-04-26.

Automatic conversion script
Id: cif_fix_values 2281 2013-09-26 08:29:07Z andrius 

 Adding full bibliography for 7216130--7216142.cif.
;
_cod_original_sg_symbol_H-M Pnma
_cod_database_code 7216137

loop_
_symmetry_equiv_pos_as_xyz
'x, y, z'
'-x+1/2, -y, z+1/2'
'-x, y+1/2, -z'
'x+1/2, -y+1/2, -z+1/2'
'-x, -y, -z'
'x-1/2, y, -z-1/2'
'x, -y-1/2, z'
'-x-1/2, y-1/2, z-1/2'

loop_
_atom_site_label
_atom_site_type_symbol
_atom_site_fract_x
_atom_site_fract_y
_atom_site_fract_z
_atom_site_U_iso_or_equiv
_atom_site_adp_type
_atom_site_occupancy
_atom_site_symmetry_multiplicity
_atom_site_calc_flag
_atom_site_refinement_flags
N1 N 0.29947(12) 0.19110(12) 0.67540(15) 0.0477(6) Uani 1 1 d .
C1 C 0.2670(2) 0.2500 0.6395(3) 0.0436(8) Uani 1 2 d S
C15 C 0.20687(18) 0.2500 0.5705(2) 0.0398(8) Uani 1 2 d S
C20 C 0.21236(19) 0.1857(2) 0.5047(3) 0.0731(11) Uani 1 1 d .
C3 C 0.27949(15) 0.11494(15) 0.6667(2) 0.0522(7) Uani 1 1 d .
C8 C 0.31532(16) 0.07234(16) 0.6044(2) 0.0557(8) Uani 1 1 d .
C16 C 0.1333(3) 0.2500 0.6117(3) 0.0720(14) Uani 1 2 d S
C4 C 0.22723(18) 0.08921(19) 0.7252(2) 0.0665(9) Uani 1 1 d .
C23 C 0.23925(18) 0.2109(3) 0.4176(3) 0.0847(12) Uani 1 1 d .
C45 C -0.0190(3) 0.2500 0.1757(4) 0.0908(19) Uani 1 2 d S
C40 C -0.0964(2) 0.1871(3) 0.2803(3) 0.0880(13) Uani 1 1 d .
C18 C 0.1062(3) 0.1281(3) 0.5636(3) 0.0869(12) Uani 1 1 d .
C17 C 0.0877(2) 0.1891(3) 0.6091(3) 0.0939(15) Uani 1 1 d .
C46 C -0.0778(3) 0.2500 0.2274(4) 0.0674(13) Uani 1 2 d S
C2 C 0.35274(17) 0.21382(17) 0.7329(2) 0.0592(8) Uani 1 1 d .
H2 H 0.3830 0.1839 0.7656 0.071 Uiso 1 1 calc R
C7 C 0.2930(2) 0.00062(18) 0.5984(3) 0.0751(11) Uani 1 1 d .
H7 H 0.3153 -0.0304 0.5580 0.090 Uiso 1 1 calc R
C22 C 0.2235(2) 0.1721(4) 0.3394(3) 0.1064(18) Uani 1 1 d .
C21 C 0.1500(3) 0.0872(2) 0.4264(4) 0.0998(17) Uani 1 1 d .
C42 C 0.0091(4) 0.1275(3) 0.2216(4) 0.1097(18) Uani 1 1 d .
C19 C 0.1672(3) 0.12655(19) 0.5056(3) 0.0919(15) Uani 1 1 d .
C39 C -0.0542(3) 0.1260(2) 0.2792(4) 0.1072(18) Uani 1 1 d .
C34 C 0.0130(2) 0.2118(3) 0.6131(3) 0.1008(17) Uani 1 1 d .
C25 C 0.2085(2) 0.2106(3) 0.2597(3) 0.1090(19) Uani 1 1 d .
C5 C 0.2075(2) 0.0167(2) 0.7129(3) 0.0848(13) Uani 1 1 d .
H5 H 0.1719 -0.0029 0.7487 0.102 Uiso 1 1 calc R
C38 C -0.0373(4) 0.0867(2) 0.3581(5) 0.113(2) Uani 1 1 d .
C12 C 0.37559(18) 0.09991(19) 0.5489(3) 0.0717(10) Uani 1 1 d .
H12 H 0.3705 0.1530 0.5450 0.086 Uiso 1 1 calc R
C31 C 0.0486(4) 0.0879(3) 0.5146(5) 0.1113(19) Uani 1 1 d .
C24 C 0.1777(3) 0.1089(3) 0.3434(4) 0.1069(17) Uani 1 1 d .
C29 C 0.0350(4) 0.0629(2) 0.3543(5) 0.1110(19) Uani 1 1 d .
C32 C -0.0179(4) 0.1080(3) 0.5171(4) 0.119(2) Uani 1 1 d .
C33 C -0.0380(3) 0.1743(4) 0.5705(3) 0.1080(18) Uani 1 1 d .
C27 C 0.1317(4) 0.1069(4) 0.2658(5) 0.127(2) Uani 1 1 d .
C36 C -0.1089(2) 0.1725(4) 0.4432(4) 0.1065(17) Uani 1 1 d .
C26 C 0.1531(3) 0.1748(4) 0.2101(3) 0.116(2) Uani 1 1 d .
C44 C 0.1015(3) 0.2109(4) 0.1670(3) 0.123(2) Uani 1 1 d .
C30 C 0.0792(3) 0.06376(19) 0.4314(5) 0.1047(17) Uani 1 1 d .
C41 C -0.12514(19) 0.2115(3) 0.3665(3) 0.0960(14) Uani 1 1 d .
C28 C 0.0651(4) 0.0871(3) 0.2706(5) 0.132(3) Uani 1 1 d .
C43 C 0.0260(3) 0.1865(5) 0.1730(3) 0.122(2) Uani 1 1 d .
C6 C 0.2386(2) -0.0260(2) 0.6507(4) 0.0890(14) Uani 1 1 d .
H6 H 0.2230 -0.0737 0.6431 0.107 Uiso 1 1 calc R
C35 C -0.0622(3) 0.1082(3) 0.4391(5) 0.1114(19) Uani 1 1 d .
C37 C -0.0931(2) 0.2119(3) 0.5223(3) 0.1018(16) Uani 1 1 d .
C9 C 0.1971(2) 0.1345(3) 0.7993(3) 0.0956(14) Uani 1 1 d .
H9 H 0.2027 0.1859 0.7830 0.115 Uiso 1 1 calc R
C13 C 0.4467(2) 0.0844(4) 0.5938(4) 0.133(2) Uani 1 1 d .
H13A H 0.4452 0.1011 0.6545 0.199 Uiso 1 1 calc R
H13B H 0.4840 0.1093 0.5624 0.199 Uiso 1 1 calc R
H13C H 0.4558 0.0329 0.5929 0.199 Uiso 1 1 calc R
C14 C 0.3754(3) 0.0707(3) 0.4544(3) 0.1036(15) Uani 1 1 d .
H14A H 0.3910 0.0209 0.4546 0.155 Uiso 1 1 calc R
H14B H 0.4071 0.0992 0.4183 0.155 Uiso 1 1 calc R
H14C H 0.3280 0.0734 0.4305 0.155 Uiso 1 1 calc R
C10 C 0.2418(3) 0.1205(4) 0.8846(3) 0.138(2) Uani 1 1 d .
H10A H 0.2365 0.0706 0.9024 0.207 Uiso 1 1 calc R
H10B H 0.2254 0.1518 0.9316 0.207 Uiso 1 1 calc R
H10C H 0.2911 0.1304 0.8724 0.207 Uiso 1 1 calc R
C11 C 0.1176(3) 0.1211(4) 0.8202(4) 0.138(2) Uani 1 1 d .
H11A H 0.0893 0.1344 0.7694 0.207 Uiso 1 1 calc R
H11B H 0.1037 0.1500 0.8706 0.207 Uiso 1 1 calc R
H11C H 0.1104 0.0704 0.8334 0.207 Uiso 1 1 calc R

loop_
_atom_site_aniso_label
_atom_site_aniso_U_11
_atom_site_aniso_U_22
_atom_site_aniso_U_33
_atom_site_aniso_U_23
_atom_site_aniso_U_13
_atom_site_aniso_U_12
N1 0.0430(12) 0.0528(13) 0.0471(13) 0.0066(11) -0.0090(10) -0.0025(10)
C1 0.0402(19) 0.048(2) 0.043(2) 0.000 -0.0007(17) 0.000
C15 0.0357(18) 0.0430(18) 0.041(2) 0.000 -0.0038(15) 0.000
C20 0.063(2) 0.074(2) 0.082(3) -0.0208(19) -0.0293(19) 0.0305(17)
C3 0.0460(15) 0.0513(15) 0.0593(18) 0.0186(13) -0.0122(14) -0.0041(12)
C8 0.0525(17) 0.0503(15) 0.064(2) 0.0093(14) -0.0154(15) 0.0060(13)
C16 0.051(3) 0.118(4) 0.048(3) 0.000 -0.006(2) 0.000
C4 0.0541(18) 0.075(2) 0.071(2) 0.0302(18) -0.0093(17) -0.0058(15)
C23 0.0381(17) 0.141(3) 0.076(2) -0.023(2) -0.0098(17) 0.0258(17)
C45 0.073(4) 0.150(6) 0.049(3) 0.000 -0.025(3) 0.000
C40 0.067(2) 0.098(3) 0.099(3) 0.001(2) -0.038(2) -0.027(2)
C18 0.098(3) 0.088(3) 0.075(3) 0.030(2) -0.021(3) 0.007(2)
C17 0.066(3) 0.155(4) 0.062(2) 0.044(3) -0.014(2) -0.030(3)
C46 0.053(3) 0.075(3) 0.074(3) 0.000 -0.030(3) 0.000
C2 0.0523(17) 0.0676(16) 0.0578(18) 0.0089(14) -0.0201(15) 0.0002(13)
C7 0.076(2) 0.0469(16) 0.102(3) 0.0030(18) -0.031(2) 0.0038(16)
C22 0.056(2) 0.181(5) 0.083(3) -0.036(3) -0.003(2) 0.053(3)
C21 0.112(4) 0.0487(19) 0.139(4) -0.022(2) -0.064(3) 0.033(2)
C42 0.125(5) 0.108(4) 0.096(4) -0.053(3) -0.049(4) 0.011(3)
C19 0.111(3) 0.0502(19) 0.115(3) -0.010(2) -0.064(3) 0.028(2)
C39 0.126(4) 0.072(3) 0.124(4) -0.001(3) -0.072(4) -0.033(3)
C34 0.058(2) 0.184(5) 0.061(2) 0.026(2) 0.0083(18) -0.020(2)
C25 0.052(2) 0.206(6) 0.069(2) -0.021(3) 0.019(2) 0.027(2)
C5 0.063(2) 0.082(3) 0.109(3) 0.048(3) -0.018(2) -0.021(2)
C38 0.129(5) 0.061(2) 0.148(5) 0.018(3) -0.076(4) -0.043(3)
C12 0.0567(19) 0.066(2) 0.093(3) -0.0043(18) 0.0030(19) 0.0054(15)
C31 0.124(5) 0.070(3) 0.140(5) 0.054(3) -0.038(4) -0.028(3)
C24 0.097(4) 0.094(3) 0.130(5) -0.028(3) -0.005(3) 0.058(3)
C29 0.141(5) 0.0396(18) 0.153(5) -0.019(2) -0.056(4) -0.012(2)
C32 0.125(5) 0.112(4) 0.121(4) 0.062(4) -0.032(4) -0.063(4)
C33 0.078(3) 0.176(6) 0.070(3) 0.038(3) 0.010(2) -0.044(3)
C27 0.114(5) 0.137(5) 0.128(5) -0.085(4) -0.032(4) 0.062(4)
C36 0.056(2) 0.159(5) 0.104(4) 0.028(4) -0.002(2) -0.048(3)
C26 0.102(4) 0.181(6) 0.064(3) -0.047(3) 0.005(3) 0.057(4)
C44 0.093(3) 0.231(7) 0.046(2) -0.028(3) 0.002(2) 0.027(3)
C30 0.132(4) 0.0354(17) 0.146(5) 0.009(2) -0.050(4) 0.001(2)
C41 0.0393(19) 0.149(4) 0.099(3) 0.017(3) -0.016(2) -0.0246(19)
C28 0.147(6) 0.093(4) 0.156(6) -0.081(4) -0.061(5) 0.045(4)
C43 0.098(4) 0.203(7) 0.065(3) -0.058(4) -0.033(3) 0.046(4)
C6 0.079(3) 0.056(2) 0.132(4) 0.032(2) -0.044(3) -0.0192(19)
C35 0.106(4) 0.104(4) 0.124(5) 0.031(3) -0.026(4) -0.073(3)
C37 0.0428(19) 0.181(5) 0.082(3) 0.017(3) 0.011(2) -0.026(2)
C9 0.086(3) 0.121(3) 0.080(3) 0.037(3) 0.020(2) -0.003(3)
C13 0.058(3) 0.195(6) 0.145(5) -0.010(4) -0.011(3) -0.002(3)
C14 0.100(3) 0.117(3) 0.094(3) -0.007(3) 0.016(3) 0.027(3)
C10 0.123(4) 0.219(7) 0.072(3) 0.015(4) 0.002(3) -0.044(5)
C11 0.095(4) 0.206(6) 0.112(4) 0.069(4) 0.032(3) 0.018(4)

loop_
_atom_type_symbol
_atom_type_description
_atom_type_scat_dispersion_real
_atom_type_scat_dispersion_imag
_atom_type_scat_source
C C 0.0033 0.0016 'International Tables Vol C Tables 4.2.6.8 and 6.1.1.4'
H H 0.0000 0.0000 'International Tables Vol C Tables 4.2.6.8 and 6.1.1.4'
N N 0.0061 0.0033 'International Tables Vol C Tables 4.2.6.8 and 6.1.1.4'

loop_
_geom_angle_atom_site_label_1
_geom_angle_atom_site_label_2
_geom_angle_atom_site_label_3
_geom_angle
_geom_angle_site_symmetry_1
_geom_angle_site_symmetry_3
C1 N1 C2 109.4(2) . .
C1 N1 C3 128.1(2) . .
C2 N1 C3 122.1(2) . .
N1 C1 N1 106.1(3) 7_565 .
N1 C1 C15 126.96(16) 7_565 .
N1 C1 C15 126.96(16) . .
C16 C15 C1 113.4(3) . .
C16 C15 C20 108.8(2) . .
C1 C15 C20 112.6(2) . .
C16 C15 C20 108.8(2) . 7_565
C1 C15 C20 112.6(2) . 7_565
C20 C15 C20 99.9(4) . 7_565
C19 C20 C23 117.8(4) . .
C19 C20 C15 123.8(4) . .
C23 C20 C15 110.5(3) . .
C8 C3 C4 124.8(3) . .
C8 C3 N1 118.5(3) . .
C4 C3 N1 116.7(3) . .
C7 C8 C3 115.6(3) . .
C7 C8 C12 121.0(3) . .
C3 C8 C12 123.3(3) . .
C17 C16 C17 105.0(5) 7_565 .
C17 C16 C15 122.9(3) 7_565 .
C17 C16 C15 122.9(3) . .
C5 C4 C3 115.2(4) . .
C5 C4 C9 121.8(4) . .
C3 C4 C9 122.9(3) . .
C22 C23 C23 120.5(3) . 7_565
C22 C23 C20 120.6(5) . .
C23 C23 C20 108.3(2) 7_565 .
C46 C45 C43 119.7(4) . .
C46 C45 C43 119.7(4) . 7_565
C43 C45 C43 108.2(8) . 7_565
C39 C40 C46 120.5(5) . .
C39 C40 C41 118.1(5) . .
C46 C40 C41 109.1(4) . .
C17 C18 C19 121.7(4) . .
C17 C18 C31 117.9(5) . .
C19 C18 C31 105.5(5) . .
C18 C17 C16 120.9(4) . .
C18 C17 C34 120.1(4) . .
C16 C17 C34 110.8(5) . .
C45 C46 C40 120.9(3) . .
C45 C46 C40 120.9(3) . 7_565
C40 C46 C40 106.2(5) . 7_565
C2 C2 N1 107.53(16) 7_565 .
C2 C2 H2 126.2 7_565 .
N1 C2 H2 126.2 . .
C6 C7 C8 121.6(4) . .
C6 C7 H7 119.2 . .
C8 C7 H7 119.2 . .
C23 C22 C25 119.5(6) . .
C23 C22 C24 119.9(5) . .
C25 C22 C24 108.5(5) . .
C30 C21 C24 119.1(5) . .
C30 C21 C19 109.1(6) . .
C24 C21 C19 120.6(5) . .
C43 C42 C39 121.7(5) . .
C43 C42 C28 120.3(7) . .
C39 C42 C28 105.8(7) . .
C20 C19 C21 122.0(5) . .
C20 C19 C18 118.7(4) . .
C21 C19 C18 109.5(5) . .
C40 C39 C38 122.3(6) . .
C40 C39 C42 117.2(5) . .
C38 C39 C42 108.5(6) . .
C33 C34 C34 121.0(4) . 7_565
C33 C34 C17 121.1(5) . .
C34 C34 C17 106.5(3) 7_565 .
C22 C25 C26 110.6(6) . .
C22 C25 C25 119.9(3) . 7_565
C26 C25 C25 117.2(4) . 7_565
C6 C5 C4 122.0(4) . .
C6 C5 H5 119.0 . .
C4 C5 H5 119.0 . .
C35 C38 C39 121.3(6) . .
C35 C38 C29 116.8(5) . .
C39 C38 C29 109.6(7) . .
C8 C12 C14 113.5(3) . .
C8 C12 C13 110.7(4) . .
C14 C12 C13 110.5(4) . .
C8 C12 H12 107.3 . .
C14 C12 H12 107.3 . .
C13 C12 H12 107.3 . .
C32 C31 C30 119.6(6) . .
C32 C31 C18 122.5(6) . .
C30 C31 C18 106.7(5) . .
C21 C24 C22 119.0(5) . .
C21 C24 C27 118.8(6) . .
C22 C24 C27 110.0(6) . .
C30 C29 C38 121.2(7) . .
C30 C29 C28 118.3(6) . .
C38 C29 C28 108.2(6) . .
C31 C32 C35 122.2(7) . .
C31 C32 C33 119.0(5) . .
C35 C32 C33 106.7(6) . .
C34 C33 C37 120.3(6) . .
C34 C33 C32 119.4(5) . .
C37 C33 C32 107.5(5) . .
C28 C27 C24 122.2(8) . .
C28 C27 C26 120.1(6) . .
C24 C27 C26 104.9(6) . .
C41 C36 C37 118.3(6) . .
C41 C36 C35 120.7(5) . .
C37 C36 C35 108.5(5) . .
C44 C26 C25 123.1(7) . .
C44 C26 C27 118.0(6) . .
C25 C26 C27 106.0(5) . .
C26 C44 C44 119.6(4) . 7_565
C26 C44 C43 120.6(6) . .
C44 C44 C43 107.5(4) 7_565 .
C21 C30 C29 120.9(6) . .
C21 C30 C31 109.2(5) . .
C29 C30 C31 118.3(6) . .
C36 C41 C41 121.1(3) . 7_565
C36 C41 C40 119.3(5) . .
C41 C41 C40 107.8(3) 7_565 .
C27 C28 C29 120.5(6) . .
C27 C28 C42 120.8(8) . .
C29 C28 C42 107.9(7) . .
C42 C43 C45 119.9(6) . .
C42 C43 C44 120.0(6) . .
C45 C43 C44 108.4(7) . .
C5 C6 C7 120.6(4) . .
C5 C6 H6 119.7 . .
C7 C6 H6 119.7 . .
C38 C35 C32 121.9(7) . .
C38 C35 C36 118.3(5) . .
C32 C35 C36 108.3(6) . .
C37 C37 C36 120.6(3) 7_565 .
C37 C37 C33 118.7(3) 7_565 .
C36 C37 C33 109.0(5) . .
C4 C9 C11 115.2(5) . .
C4 C9 C10 108.4(4) . .
C11 C9 C10 109.2(4) . .
C4 C9 H9 107.9 . .
C11 C9 H9 107.9 . .
C10 C9 H9 107.9 . .
C12 C13 H13A 109.5 . .
C12 C13 H13B 109.5 . .
H13A C13 H13B 109.5 . .
C12 C13 H13C 109.5 . .
H13A C13 H13C 109.5 . .
H13B C13 H13C 109.5 . .
C12 C14 H14A 109.5 . .
C12 C14 H14B 109.5 . .
H14A C14 H14B 109.5 . .
C12 C14 H14C 109.5 . .
H14A C14 H14C 109.5 . .
H14B C14 H14C 109.5 . .
C9 C10 H10A 109.5 . .
C9 C10 H10B 109.5 . .
H10A C10 H10B 109.5 . .
C9 C10 H10C 109.5 . .
H10A C10 H10C 109.5 . .
H10B C10 H10C 109.5 . .
C9 C11 H11A 109.5 . .
C9 C11 H11B 109.5 . .
H11A C11 H11B 109.5 . .
C9 C11 H11C 109.5 . .
H11A C11 H11C 109.5 . .
H11B C11 H11C 109.5 . .

loop_
_geom_bond_atom_site_label_1
_geom_bond_atom_site_label_2
_geom_bond_distance
_geom_bond_site_symmetry_2
N1 C1 1.353(3) .
N1 C2 1.384(4) .
N1 C3 1.453(4) .
C1 N1 1.353(3) 7_565
C1 C15 1.529(5) .
C15 C16 1.512(6) .
C15 C20 1.543(4) .
C15 C20 1.543(4) 7_565
C20 C19 1.378(6) .
C20 C23 1.474(6) .
C3 C8 1.391(5) .
C3 C4 1.398(4) .
C8 C7 1.384(5) .
C8 C12 1.492(5) .
C16 C17 1.408(5) 7_565
C16 C17 1.408(5) .
C4 C5 1.394(5) .
C4 C9 1.500(6) .
C23 C22 1.403(6) .
C23 C23 1.437(9) 7_565
C45 C46 1.349(8) .
C45 C43 1.440(7) .
C45 C43 1.440(7) 7_565
C40 C39 1.373(7) .
C40 C46 1.444(5) .
C40 C41 1.470(6) .
C18 C17 1.357(7) .
C18 C19 1.437(7) .
C18 C31 1.501(7) .
C17 C34 1.463(7) .
C46 C40 1.444(5) 7_565
C2 C2 1.328(6) 7_565
C2 H2 0.9300 .
C7 C6 1.378(6) .
C7 H7 0.9300 .
C22 C25 1.417(7) .
C22 C24 1.444(8) .
C21 C30 1.397(7) .
C21 C24 1.407(7) .
C21 C19 1.426(6) .
C42 C43 1.343(9) .
C42 C39 1.469(8) .
C42 C28 1.481(8) .
C39 C38 1.420(7) .
C34 C33 1.340(7) .
C34 C34 1.401(11) 7_565
C25 C26 1.437(7) .
C25 C25 1.447(12) 7_565
C5 C6 1.350(6) .
C5 H5 0.9300 .
C38 C35 1.359(9) .
C38 C29 1.426(8) .
C12 C14 1.515(6) .
C12 C13 1.521(6) .
C12 H12 0.9800 .
C31 C32 1.300(8) .
C31 C30 1.444(8) .
C24 C27 1.451(8) .
C29 C30 1.422(8) .
C29 C28 1.446(9) .
C32 C35 1.435(8) .
C32 C33 1.505(9) .
C33 C37 1.438(7) .
C27 C28 1.303(9) .
C27 C26 1.553(9) .
C36 C41 1.388(7) .
C36 C37 1.421(7) .
C36 C35 1.472(8) .
C26 C44 1.340(7) .
C44 C44 1.436(13) 7_565
C44 C43 1.488(9) .
C41 C41 1.412(10) 7_565
C6 H6 0.9300 .
C37 C37 1.399(11) 7_565
C9 C11 1.543(7) .
C9 C10 1.550(7) .
C9 H9 0.9800 .
C13 H13A 0.9600 .
C13 H13B 0.9600 .
C13 H13C 0.9600 .
C14 H14A 0.9600 .
C14 H14B 0.9600 .
C14 H14C 0.9600 .
C10 H10A 0.9600 .
C10 H10B 0.9600 .
C10 H10C 0.9600 .
C11 H11A 0.9600 .
C11 H11B 0.9600 .
C11 H11C 0.9600 .

loop_
_geom_torsion_atom_site_label_1
_geom_torsion_atom_site_label_2
_geom_torsion_atom_site_label_3
_geom_torsion_atom_site_label_4
_geom_torsion
_geom_torsion_site_symmetry_1
_geom_torsion_site_symmetry_4
C2 N1 C1 N1 -0.7(4) . 7_565
C3 N1 C1 N1 172.5(2) . 7_565
C2 N1 C1 C15 178.0(3) . .
C3 N1 C1 C15 -8.9(6) . .
N1 C1 C15 C16 -90.8(4) 7_565 .
N1 C1 C15 C16 90.8(4) . .
N1 C1 C15 C20 145.2(3) 7_565 .
N1 C1 C15 C20 -33.2(5) . .
N1 C1 C15 C20 33.2(5) 7_565 7_565
N1 C1 C15 C20 -145.2(3) . 7_565
C16 C15 C20 C19 -18.8(4) . .
C1 C15 C20 C19 107.7(4) . .
C20 C15 C20 C19 -132.7(3) 7_565 .
C16 C15 C20 C23 129.3(3) . .
C1 C15 C20 C23 -104.2(3) . .
C20 C15 C20 C23 15.4(4) 7_565 .
C1 N1 C3 C8 98.8(4) . .
C2 N1 C3 C8 -88.9(4) . .
C1 N1 C3 C4 -84.0(4) . .
C2 N1 C3 C4 88.3(3) . .
C4 C3 C8 C7 4.0(4) . .
N1 C3 C8 C7 -179.0(3) . .
C4 C3 C8 C12 -174.0(3) . .
N1 C3 C8 C12 3.0(4) . .
C1 C15 C16 C17 109.1(4) . 7_565
C20 C15 C16 C17 -124.9(4) . 7_565
C20 C15 C16 C17 -17.0(5) 7_565 7_565
C1 C15 C16 C17 -109.1(4) . .
C20 C15 C16 C17 17.0(5) . .
C20 C15 C16 C17 124.9(4) 7_565 .
C8 C3 C4 C5 -5.2(5) . .
N1 C3 C4 C5 177.8(3) . .
C8 C3 C4 C9 171.5(3) . .
N1 C3 C4 C9 -5.5(4) . .
C19 C20 C23 C22 -4.9(5) . .
C15 C20 C23 C22 -155.1(3) . .
C19 C20 C23 C23 139.8(3) . 7_565
C15 C20 C23 C23 -10.4(3) . 7_565
C19 C18 C17 C16 -9.5(6) . .
C31 C18 C17 C16 -142.5(4) . .
C19 C18 C17 C34 136.0(4) . .
C31 C18 C17 C34 3.0(6) . .
C17 C16 C17 C18 143.2(4) 7_565 .
C15 C16 C17 C18 -4.4(6) . .
C17 C16 C17 C34 -5.2(6) 7_565 .
C15 C16 C17 C34 -152.8(4) . .
C43 C45 C46 C40 0.0(7) . .
C43 C45 C46 C40 -137.6(4) 7_565 .
C43 C45 C46 C40 137.6(4) . 7_565
C43 C45 C46 C40 0.0(7) 7_565 7_565
C39 C40 C46 C45 0.3(6) . .
C41 C40 C46 C45 141.8(4) . .
C39 C40 C46 C40 -142.7(3) . 7_565
C41 C40 C46 C40 -1.2(5) . 7_565
C1 N1 C2 C2 0.4(3) . 7_565
C3 N1 C2 C2 -173.2(2) . 7_565
C3 C8 C7 C6 0.4(5) . .
C12 C8 C7 C6 178.4(3) . .
C23 C23 C22 C25 0.9(5) 7_565 .
C20 C23 C22 C25 141.3(4) . .
C23 C23 C22 C24 -137.4(4) 7_565 .
C20 C23 C22 C24 3.1(6) . .
C23 C20 C19 C21 4.1(5) . .
C15 C20 C19 C21 150.0(4) . .
C23 C20 C19 C18 -138.2(4) . .
C15 C20 C19 C18 7.8(5) . .
C30 C21 C19 C20 -144.8(4) . .
C24 C21 C19 C20 -1.5(6) . .
C30 C21 C19 C18 0.5(4) . .
C24 C21 C19 C18 143.8(4) . .
C17 C18 C19 C20 7.8(6) . .
C31 C18 C19 C20 145.6(4) . .
C17 C18 C19 C21 -138.8(4) . .
C31 C18 C19 C21 -1.0(4) . .
C46 C40 C39 C38 137.5(5) . .
C41 C40 C39 C38 -0.7(6) . .
C46 C40 C39 C42 -0.8(6) . .
C41 C40 C39 C42 -139.0(4) . .
C43 C42 C39 C40 1.1(6) . .
C28 C42 C39 C40 143.5(4) . .
C43 C42 C39 C38 -142.5(5) . .
C28 C42 C39 C38 -0.1(5) . .
C18 C17 C34 C33 -1.6(6) . .
C16 C17 C34 C33 147.1(4) . .
C18 C17 C34 C34 -145.4(3) . 7_565
C16 C17 C34 C34 3.3(4) . 7_565
C23 C22 C25 C26 -142.2(4) . .
C24 C22 C25 C26 0.3(5) . .
C23 C22 C25 C25 -0.9(5) . 7_565
C24 C22 C25 C25 141.6(3) . 7_565
C3 C4 C5 C6 2.0(5) . .
C9 C4 C5 C6 -174.7(4) . .
C40 C39 C38 C35 -0.1(7) . .
C42 C39 C38 C35 141.3(5) . .
C40 C39 C38 C29 -141.1(5) . .
C42 C39 C38 C29 0.3(5) . .
C7 C8 C12 C14 39.7(5) . .
C3 C8 C12 C14 -142.4(3) . .
C7 C8 C12 C13 -85.2(5) . .
C3 C8 C12 C13 92.7(4) . .
C17 C18 C31 C32 -2.5(7) . .
C19 C18 C31 C32 -142.2(5) . .
C17 C18 C31 C30 140.8(4) . .
C19 C18 C31 C30 1.1(4) . .
C30 C21 C24 C22 139.2(4) . .
C19 C21 C24 C22 -0.5(6) . .
C30 C21 C24 C27 0.5(6) . .
C19 C21 C24 C27 -139.2(4) . .
C23 C22 C24 C21 -0.4(6) . .
C25 C22 C24 C21 -142.7(4) . .
C23 C22 C24 C27 141.6(4) . .
C25 C22 C24 C27 -0.7(5) . .
C35 C38 C29 C30 -1.8(7) . .
C39 C38 C29 C30 141.2(5) . .
C35 C38 C29 C28 -143.3(5) . .
C39 C38 C29 C28 -0.3(5) . .
C30 C31 C32 C35 -1.1(7) . .
C18 C31 C32 C35 137.7(5) . .
C30 C31 C32 C33 -138.4(5) . .
C18 C31 C32 C33 0.4(7) . .
C34 C34 C33 C37 1.3(5) 7_565 .
C17 C34 C33 C37 -137.3(5) . .
C34 C34 C33 C32 138.1(4) 7_565 .
C17 C34 C33 C32 -0.5(6) . .
C31 C32 C33 C34 1.1(7) . .
C35 C32 C33 C34 -142.1(4) . .
C31 C32 C33 C37 142.9(5) . .
C35 C32 C33 C37 -0.4(5) . .
C21 C24 C27 C28 1.5(7) . .
C22 C24 C27 C28 -140.6(6) . .
C21 C24 C27 C26 142.9(5) . .
C22 C24 C27 C26 0.8(5) . .
C22 C25 C26 C44 140.6(5) . .
C25 C25 C26 C44 -1.9(6) 7_565 .
C22 C25 C26 C27 0.1(5) . .
C25 C25 C26 C27 -142.3(3) 7_565 .
C28 C27 C26 C44 -1.0(7) . .
C24 C27 C26 C44 -143.4(4) . .
C28 C27 C26 C25 141.8(5) . .
C24 C27 C26 C25 -0.5(5) . .
C25 C26 C44 C44 1.9(6) . 7_565
C27 C26 C44 C44 138.0(4) . 7_565
C25 C26 C44 C43 -135.7(6) . .
C27 C26 C44 C43 0.4(7) . .
C24 C21 C30 C29 -1.1(6) . .
C19 C21 C30 C29 142.8(4) . .
C24 C21 C30 C31 -143.7(4) . .
C19 C21 C30 C31 0.2(5) . .
C38 C29 C30 C21 -137.9(5) . .
C28 C29 C30 C21 -0.1(7) . .
C38 C29 C30 C31 1.4(6) . .
C28 C29 C30 C31 139.2(5) . .
C32 C31 C30 C21 143.8(4) . .
C18 C31 C30 C21 -0.8(5) . .
C32 C31 C30 C29 0.1(6) . .
C18 C31 C30 C29 -144.5(4) . .
C37 C36 C41 C41 0.8(5) . 7_565
C35 C36 C41 C41 -137.0(4) . 7_565
C37 C36 C41 C40 139.1(4) . .
C35 C36 C41 C40 1.4(6) . .
C39 C40 C41 C36 0.0(5) . .
C46 C40 C41 C36 -142.6(4) . .
C39 C40 C41 C41 143.3(3) . 7_565
C46 C40 C41 C41 0.7(3) . 7_565
C24 C27 C28 C29 -2.8(8) . .
C26 C27 C28 C29 -138.6(6) . .
C24 C27 C28 C42 137.4(6) . .
C26 C27 C28 C42 1.6(8) . .
C30 C29 C28 C27 2.1(7) . .
C38 C29 C28 C27 144.9(5) . .
C30 C29 C28 C42 -142.6(4) . .
C38 C29 C28 C42 0.2(5) . .
C43 C42 C28 C27 -1.6(8) . .
C39 C42 C28 C27 -144.6(6) . .
C43 C42 C28 C29 142.9(6) . .
C39 C42 C28 C29 -0.1(5) . .
C39 C42 C43 C45 -0.8(7) . .
C28 C42 C43 C45 -137.9(5) . .
C39 C42 C43 C44 138.1(5) . .
C28 C42 C43 C44 1.0(7) . .
C46 C45 C43 C42 0.3(7) . .
C43 C45 C43 C42 142.2(5) 7_565 .
C46 C45 C43 C44 -142.9(5) . .
C43 C45 C43 C44 -0.9(7) 7_565 .
C26 C44 C43 C42 -0.4(7) . .
C44 C44 C43 C42 -142.6(4) 7_565 .
C26 C44 C43 C45 142.7(5) . .
C44 C44 C43 C45 0.6(4) 7_565 .
C4 C5 C6 C7 2.0(6) . .
C8 C7 C6 C5 -3.3(5) . .
C39 C38 C35 C32 -137.6(5) . .
C29 C38 C35 C32 0.8(7) . .
C39 C38 C35 C36 1.4(7) . .
C29 C38 C35 C36 139.8(4) . .
C31 C32 C35 C38 0.6(7) . .
C33 C32 C35 C38 142.4(5) . .
C31 C32 C35 C36 -141.9(5) . .
C33 C32 C35 C36 -0.2(5) . .
C41 C36 C35 C38 -2.1(6) . .
C37 C36 C35 C38 -143.5(4) . .
C41 C36 C35 C32 142.0(4) . .
C37 C36 C35 C32 0.6(5) . .
C41 C36 C37 C37 -0.8(5) . 7_565
C35 C36 C37 C37 141.6(3) . 7_565
C41 C36 C37 C33 -143.3(4) . .
C35 C36 C37 C33 -0.9(5) . .
C34 C33 C37 C37 -1.2(5) . 7_565
C32 C33 C37 C37 -142.6(3) . 7_565
C34 C33 C37 C36 142.1(4) . .
C32 C33 C37 C36 0.8(5) . .
C5 C4 C9 C11 -37.9(5) . .
C3 C4 C9 C11 145.7(4) . .
C5 C4 C9 C10 84.8(5) . .
C3 C4 C9 C10 -91.7(4) . .
